data_2236770
loop_
_publ_author_name
'Chang, Yuan Jay'
'Chen, Kew-Yu'

_publ_section_title
;
 7-Methoxyindan-1-one
;
_journal_coeditor_code ZL2507
_journal_issue 11
_journal_name_full 'Acta Crystallographica Section E'
_journal_page_first o3063
_journal_paper_doi 10.1107/S1600536812040743
_journal_volume 68
_journal_year 2012
_chemical_formula_iupac 'C10 H10 O2'
_chemical_formula_moiety 'C10 H10 O2'
_chemical_formula_sum 'C10 H10 O2'
_chemical_formula_weight 162.18
_chemical_name_systematic
;
7-Methoxyindan-1-one
;
_space_group_IT_number 61
_symmetry_cell_setting orthorhombic
_symmetry_space_group_name_Hall '-P 2ac 2ab'
_symmetry_space_group_name_H-M 'P b c a'
_atom_sites_solution_hydrogens geom
_atom_sites_solution_primary direct
_atom_sites_solution_secondary difmap
_audit_creation_method SHELXL-97
_cell_angle_alpha 90.00
_cell_angle_beta 90.00
_cell_angle_gamma 90.00
_cell_formula_units_Z 8
_cell_length_a 8.5386(7)
_cell_length_b 10.4949(9)
_cell_length_c 18.8536(16)
_cell_measurement_reflns_used 3629
_cell_measurement_temperature 297(2)
_cell_measurement_theta_max 25.975
_cell_measurement_theta_min 2.906
_cell_volume 1689.5(2)
_computing_cell_refinement 'SAINT (Bruker, 2001)'
_computing_data_collection 'SMART (Bruker, 2001)'
_computing_data_reduction 'SAINT (Bruker, 2001)'
_computing_molecular_graphics 'Ortep-3 for Windows (Farrugia, 1997)'
_computing_publication_material 'WinGX publication routines (Farrugia, 1999)'
_computing_structure_refinement 'SHELXL-97 (Sheldrick, 2008)'
_computing_structure_solution 'SHELXS-97 (Sheldrick, 2008)'
_diffrn_ambient_temperature 297(2)
_diffrn_measured_fraction_theta_full 1.000
_diffrn_measured_fraction_theta_max 1.000
_diffrn_measurement_device_type 'Bruker SMART CCD area-detector'
_diffrn_measurement_method 'phi and omega scans'
_diffrn_radiation_monochromator graphite
_diffrn_radiation_type MoK\a
_diffrn_radiation_wavelength 0.71073
_diffrn_reflns_av_R_equivalents 0.0320
_diffrn_reflns_av_sigmaI/netI 0.0162
_diffrn_reflns_limit_h_max 10
_diffrn_reflns_limit_h_min -10
_diffrn_reflns_limit_k_max 12
_diffrn_reflns_limit_k_min -12
_diffrn_reflns_limit_l_max 23
_diffrn_reflns_limit_l_min -16
_diffrn_reflns_number 8807
_diffrn_reflns_theta_full 25.98
_diffrn_reflns_theta_max 25.98
_diffrn_reflns_theta_min 2.16
_exptl_absorpt_coefficient_mu 0.088
_exptl_absorpt_correction_T_max 1.000000
_exptl_absorpt_correction_T_min 0.682730
_exptl_absorpt_correction_type multi-scan
_exptl_absorpt_process_details '(SADABS; Bruker, 2001)'
_exptl_crystal_colour colorless
_exptl_crystal_density_diffrn 1.275
_exptl_crystal_density_method 'not measured'
_exptl_crystal_description parallelepiped
_exptl_crystal_F_000 688
_exptl_crystal_size_max 0.64
_exptl_crystal_size_mid 0.55
_exptl_crystal_size_min 0.32
_refine_diff_density_max 0.197
_refine_diff_density_min -0.128
_refine_ls_extinction_coef 0.0068(15)
_refine_ls_extinction_expression Fc^*^=kFc[1+0.001xFc^2^\l^3^/sin(2\q)]^-1/4^
_refine_ls_extinction_method SHELXL
_refine_ls_goodness_of_fit_ref 1.022
_refine_ls_hydrogen_treatment constr
_refine_ls_matrix_type full
_refine_ls_number_parameters 110
_refine_ls_number_reflns 1663
_refine_ls_number_restraints 0
_refine_ls_restrained_S_all 1.022
_refine_ls_R_factor_all 0.0482
_refine_ls_R_factor_gt 0.0367
_refine_ls_shift/su_max 0.000
_refine_ls_shift/su_mean 0.000
_refine_ls_structure_factor_coef Fsqd
_refine_ls_weighting_details 'calc w=1/[\s^2^(Fo^2^)+(0.0636P)^2^+0.2236P] where P=(Fo^2^+2Fc^2^)/3'
_refine_ls_weighting_scheme calc
_refine_ls_wR_factor_gt 0.1044
_refine_ls_wR_factor_ref 0.1157
_reflns_number_gt 1278
_reflns_number_total 1663
_reflns_threshold_expression >2sigma(I)
_cod_data_source_file zl2507.cif
_cod_data_source_block I
_cod_database_code 2236770
_cod_database_fobs_code 2236770

loop_
_symmetry_equiv_pos_as_xyz
'x, y, z'
'-x+1/2, -y, z+1/2'
'-x, y+1/2, -z+1/2'
'x+1/2, -y+1/2, -z'
'-x, -y, -z'
'x-1/2, y, -z-1/2'
'x, -y-1/2, z-1/2'
'-x-1/2, y-1/2, z'

loop_
_atom_site_type_symbol
_atom_site_label
_atom_site_fract_x
_atom_site_fract_y
_atom_site_fract_z
_atom_site_U_iso_or_equiv
_atom_site_adp_type
_atom_site_calc_flag
_atom_site_refinement_flags
_atom_site_occupancy
_atom_site_symmetry_multiplicity
O O1 0.34168(11) 0.54158(11) 0.13950(7) 0.0741(4) Uani d . 1 1
O O2 0.07222(10) 0.67528(9) 0.20144(5) 0.0545(3) Uani d . 1 1
C C1 0.06609(14) 0.50056(11) 0.12296(6) 0.0412(3) Uani d . 1 1
C C2 0.23519(16) 0.47945(13) 0.11460(7) 0.0480(3) Uani d . 1 1
C C3 0.25583(19) 0.36302(14) 0.06788(8) 0.0637(4) Uani d . 1 1
H H3A 0.3207 0.3835 0.0272 0.076 Uiso calc R 1 1
H H3B 0.3057 0.2948 0.0943 0.076 Uiso calc R 1 1
C C4 0.09387(18) 0.32271(14) 0.04396(8) 0.0606(4) Uani d . 1 1
H H4A 0.0829 0.3318 -0.0070 0.073 Uiso calc R 1 1
H H4B 0.0734 0.2348 0.0568 0.073 Uiso calc R 1 1
C C5 -0.01569(17) 0.41149(12) 0.08242(7) 0.0475(3) Uani d . 1 1
C C6 -0.17764(18) 0.41110(14) 0.08112(8) 0.0610(4) Uani d . 1 1
H H6A -0.2322 0.3522 0.0538 0.073 Uiso calc R 1 1
C C7 -0.25596(18) 0.49998(16) 0.12127(8) 0.0643(5) Uani d . 1 1
H H7A -0.3649 0.5006 0.1207 0.077 Uiso calc R 1 1
C C8 -0.17749(16) 0.58882(14) 0.16256(7) 0.0560(4) Uani d . 1 1
H H8A -0.2340 0.6470 0.1896 0.067 Uiso calc R 1 1
C C9 -0.01507(15) 0.59128(12) 0.16371(6) 0.0431(3) Uani d . 1 1
C C10 -0.0085(2) 0.76805(14) 0.24349(8) 0.0662(4) Uani d . 1 1
H H10A 0.0664 0.8210 0.2674 0.099 Uiso calc R 1 1
H H10B -0.0729 0.7255 0.2779 0.099 Uiso calc R 1 1
H H10C -0.0730 0.8198 0.2134 0.099 Uiso calc R 1 1

loop_
_atom_site_aniso_label
_atom_site_aniso_U_11
_atom_site_aniso_U_22
_atom_site_aniso_U_33
_atom_site_aniso_U_12
_atom_site_aniso_U_13
_atom_site_aniso_U_23
O1 0.0400(6) 0.0783(8) 0.1039(9) 0.0010(5) 0.0001(6) -0.0157(6)
O2 0.0529(6) 0.0558(6) 0.0548(6) 0.0059(4) -0.0009(4) -0.0125(4)
C1 0.0415(7) 0.0426(6) 0.0395(6) 0.0022(5) 0.0007(5) 0.0071(5)
C2 0.0418(7) 0.0503(7) 0.0520(7) 0.0065(6) 0.0016(6) 0.0054(6)
C3 0.0651(9) 0.0637(9) 0.0624(8) 0.0227(8) 0.0009(7) -0.0052(7)
C4 0.0793(11) 0.0469(8) 0.0555(8) 0.0084(7) -0.0041(7) -0.0038(6)
C5 0.0565(8) 0.0429(7) 0.0432(7) -0.0009(6) -0.0041(6) 0.0052(5)
C6 0.0548(9) 0.0610(9) 0.0674(9) -0.0121(7) -0.0116(7) 0.0017(7)
C7 0.0380(7) 0.0802(11) 0.0747(10) -0.0061(7) -0.0015(7) 0.0120(8)
C8 0.0435(8) 0.0664(9) 0.0583(8) 0.0090(6) 0.0094(6) 0.0041(7)
C9 0.0440(7) 0.0458(7) 0.0393(6) 0.0026(5) 0.0020(5) 0.0043(5)
C10 0.0800(10) 0.0591(8) 0.0594(9) 0.0161(8) 0.0020(8) -0.0128(7)

loop_
_atom_type_symbol
_atom_type_description
_atom_type_scat_dispersion_real
_atom_type_scat_dispersion_imag
_atom_type_scat_source
C C 0.0033 0.0016 'International Tables Vol C Tables 4.2.6.8 and 6.1.1.4'
H H 0.0000 0.0000 'International Tables Vol C Tables 4.2.6.8 and 6.1.1.4'
O O 0.0106 0.0060 'International Tables Vol C Tables 4.2.6.8 and 6.1.1.4'

loop_
_geom_angle_atom_site_label_1
_geom_angle_atom_site_label_2
_geom_angle_atom_site_label_3
_geom_angle
C9 O2 C10 117.90(11)
C5 C1 C9 120.43(12)
C5 C1 C2 109.40(11)
C9 C1 C2 130.17(12)
O1 C2 C1 127.87(13)
O1 C2 C3 124.79(13)
C1 C2 C3 107.34(12)
C4 C3 C2 106.97(12)
C4 C3 H3A 110.3
C2 C3 H3A 110.3
C4 C3 H3B 110.3
C2 C3 H3B 110.3
H3A C3 H3B 108.6
C5 C4 C3 104.53(11)
C5 C4 H4A 110.8
C3 C4 H4A 110.8
C5 C4 H4B 110.8
C3 C4 H4B 110.8
H4A C4 H4B 108.9
C6 C5 C1 120.81(13)
C6 C5 C4 127.63(13)
C1 C5 C4 111.55(12)
C7 C6 C5 118.33(13)
C7 C6 H6A 120.8
C5 C6 H6A 120.8
C6 C7 C8 122.01(14)
C6 C7 H7A 119.0
C8 C7 H7A 119.0
C7 C8 C9 120.27(13)
C7 C8 H8A 119.9
C9 C8 H8A 119.9
O2 C9 C8 124.74(12)
O2 C9 C1 117.13(11)
C8 C9 C1 118.14(12)
O2 C10 H10A 109.5
O2 C10 H10B 109.5
H10A C10 H10B 109.5
O2 C10 H10C 109.5
H10A C10 H10C 109.5
H10B C10 H10C 109.5

loop_
_geom_bond_atom_site_label_1
_geom_bond_atom_site_label_2
_geom_bond_distance
O1 C2 1.2134(17)
O2 C9 1.3560(15)
O2 C10 1.4321(16)
C1 C5 1.3948(17)
C1 C9 1.4061(17)
C1 C2 1.4692(18)
C2 C3 1.517(2)
C3 C4 1.515(2)
C3 H3A 0.9700
C3 H3B 0.9700
C4 C5 1.5063(19)
C4 H4A 0.9700
C4 H4B 0.9700
C5 C6 1.383(2)
C6 C7 1.375(2)
C6 H6A 0.9300
C7 C8 1.387(2)
C7 H7A 0.9300
C8 C9 1.387(2)
C8 H8A 0.9300
C10 H10A 0.9600
C10 H10B 0.9600
C10 H10C 0.9600

loop_
_geom_hbond_atom_site_label_D
_geom_hbond_atom_site_label_H
_geom_hbond_atom_site_label_A
_geom_hbond_site_symmetry_A
_geom_hbond_distance_DH
_geom_hbond_distance_HA
_geom_hbond_distance_DA
_geom_hbond_angle_DHA
C3 H3B O2 8_655 0.97 2.60 3.5183(18) 159
C7 H7A O1 1_455 0.93 2.57 3.4802(18) 167
C10 H10B O1 6_556 0.96 2.59 3.486(2) 156
C4 H4A Cg1 5_565 0.97 2.80 3.6430(16) 146
C10 H10A Cg1 3_555 0.96 2.82 3.6260(16) 143

loop_
_geom_torsion_atom_site_label_1
_geom_torsion_atom_site_label_2
_geom_torsion_atom_site_label_3
_geom_torsion_atom_site_label_4
_geom_torsion
C5 C1 C2 O1 176.75(14)
C9 C1 C2 O1 -3.7(2)
C5 C1 C2 C3 -3.15(14)
C9 C1 C2 C3 176.41(12)
O1 C2 C3 C4 -175.29(13)
C1 C2 C3 C4 4.62(15)
C2 C3 C4 C5 -4.24(15)
C9 C1 C5 C6 0.42(18)
C2 C1 C5 C6 -179.97(12)
C9 C1 C5 C4 -179.21(11)
C2 C1 C5 C4 0.41(14)
C3 C4 C5 C6 -177.12(14)
C3 C4 C5 C1 2.47(15)
C1 C5 C6 C7 -0.6(2)
C4 C5 C6 C7 179.00(13)
C5 C6 C7 C8 -0.1(2)
C6 C7 C8 C9 0.8(2)
C10 O2 C9 C8 0.29(18)
C10 O2 C9 C1 -179.75(11)
C7 C8 C9 O2 179.03(12)
C7 C8 C9 C1 -0.93(19)
C5 C1 C9 O2 -179.63(10)
C2 C1 C9 O2 0.84(18)
C5 C1 C9 C8 0.33(17)
C2 C1 C9 C8 -179.19(12)

loop_
_cod_related_entry_id
_cod_related_entry_database
_cod_related_entry_code
1 ChemSpider 254119
